data_4064893
loop_
_publ_author_name
'Gao, Wei'
'Song, Li-Cheng'
'Yin, Bang-Shao'
'Zan, Hui-Ning'
'Wang, De-Fu'
'Song, Hai-Bin'

_publ_section_title
;
 Synthesis and Characterization of Single, Double, and Triple Butterfly
 [2Fe2E] (E = Se, S) Cluster Complexes Related to the Active Site of
 [FeFe]-Hydrogenases
;
_journal_issue 15
_journal_name_full Organometallics
_journal_page_first 4097
_journal_paper_doi 10.1021/om200395g
_journal_volume 30
_journal_year 2011
_chemical_formula_sum 'C16 H11 Fe2 N O8 Se2'
_chemical_formula_weight 614.88
_chemical_name_systematic
; 
 ? 
;
_space_group_IT_number 2
_symmetry_cell_setting triclinic
_symmetry_space_group_name_Hall '-P 1'
_symmetry_space_group_name_H-M 'P -1'
_atom_sites_solution_hydrogens geom
_atom_sites_solution_primary direct
_atom_sites_solution_secondary difmap
_audit_creation_method SHELXL-97
_cell_angle_alpha 100.16(3)
_cell_angle_beta 100.19(3)
_cell_angle_gamma 100.86(3)
_cell_formula_units_Z 2
_cell_length_a 7.8497(16)
_cell_length_b 9.3310(19)
_cell_length_c 14.466(3)
_cell_measurement_reflns_used 2611
_cell_measurement_temperature 113(2)
_cell_measurement_theta_max 27.849
_cell_measurement_theta_min 2.277
_cell_volume 999.8(4)
_computing_cell_refinement crystalclear
_computing_data_collection crystalclear
_computing_data_reduction crystalclear
_computing_molecular_graphics 'Bruker SHELXTL'
_computing_publication_material 'Bruker SHELXTL'
_computing_structure_refinement 'SHELXL-97 (Sheldrick, 1997)'
_computing_structure_solution 'SHELXS-97 (Sheldrick, 1990)'
_diffrn_ambient_temperature 113(2)
_diffrn_measured_fraction_theta_full 0.995
_diffrn_measured_fraction_theta_max 0.995
_diffrn_measurement_device_type 'rigaku saturn'
_diffrn_measurement_method '\w scans'
_diffrn_radiation_monochromator confocal
_diffrn_radiation_source 'rotating anode'
_diffrn_radiation_type MoK\a
_diffrn_radiation_wavelength 0.71073
_diffrn_reflns_av_R_equivalents 0.0590
_diffrn_reflns_av_sigmaI/netI 0.0898
_diffrn_reflns_limit_h_max 9
_diffrn_reflns_limit_h_min -9
_diffrn_reflns_limit_k_max 11
_diffrn_reflns_limit_k_min -11
_diffrn_reflns_limit_l_max 17
_diffrn_reflns_limit_l_min -15
_diffrn_reflns_number 7324
_diffrn_reflns_theta_full 25.02
_diffrn_reflns_theta_max 25.02
_diffrn_reflns_theta_min 2.28
_diffrn_standards_decay_% 0
_diffrn_standards_interval_count 0
_diffrn_standards_interval_time 0
_diffrn_standards_number 0
_exptl_absorpt_coefficient_mu 5.135
_exptl_absorpt_correction_T_max 0.6277
_exptl_absorpt_correction_T_min 0.3720
_exptl_absorpt_correction_type multi-scan
_exptl_absorpt_process_details crystalclear
_exptl_crystal_density_diffrn 2.043
_exptl_crystal_density_method 'not measured'
_exptl_crystal_F_000 596
_exptl_crystal_size_max 0.24
_exptl_crystal_size_mid 0.20
_exptl_crystal_size_min 0.10
_refine_diff_density_max 0.585
_refine_diff_density_min -0.645
_refine_diff_density_rms 0.135
_refine_ls_extinction_method none
_refine_ls_goodness_of_fit_ref 0.945
_refine_ls_hydrogen_treatment constr
_refine_ls_matrix_type full
_refine_ls_number_parameters 262
_refine_ls_number_reflns 3505
_refine_ls_number_restraints 0
_refine_ls_restrained_S_all 0.945
_refine_ls_R_factor_all 0.0512
_refine_ls_R_factor_gt 0.0354
_refine_ls_shift/su_max 0.002
_refine_ls_shift/su_mean 0.000
_refine_ls_structure_factor_coef Fsqd
_refine_ls_weighting_details 'calc w=1/[\s^2^(Fo^2^)+(0.0146P)^2^+0.0000P] where P=(Fo^2^+2Fc^2^)/3'
_refine_ls_weighting_scheme calc
_refine_ls_wR_factor_gt 0.0682
_refine_ls_wR_factor_ref 0.0733
_reflns_number_gt 2634
_reflns_number_total 3505
_reflns_threshold_expression >2sigma(I)
_cod_data_source_file om200395g_si_002.cif
_cod_data_source_block Comp3
_cod_depositor_comments
;
The following automatic conversions were performed:

'_symmetry_cell_setting' value 'Triclinic' changed to 'triclinic'
according to /home/saulius/struct/CIF-dictionaries/cif_core.dic
dictionary named 'cif_core.dic' version 2.4.1 from
2010-06-29.

'_exptl_absorpt_correction_type' value 'MULTI-SCAN'
changed to 'multi-scan' according to
/home/saulius/struct/CIF-dictionaries/cif_core.dic dictionary named
'cif_core.dic' version 2.4.1 from
2010-06-29.

'_refine_ls_hydrogen_treatment' value 'CONSTR' changed
to 'constr' according to
/home/saulius/struct/CIF-dictionaries/cif_core.dic dictionary named
'cif_core.dic' version 2.4.1 from 2010-06-29.

Automatic conversion script
Id: cif_fix_values 1715 2011-07-08 13:25:40Z adriana 
;
_cod_original_sg_symbol_H-M P-1
_cod_database_code 4064893

loop_
_symmetry_equiv_pos_as_xyz
'x, y, z'
'-x, -y, -z'

loop_
_atom_site_label
_atom_site_type_symbol
_atom_site_fract_x
_atom_site_fract_y
_atom_site_fract_z
_atom_site_U_iso_or_equiv
_atom_site_adp_type
_atom_site_occupancy
_atom_site_symmetry_multiplicity
_atom_site_calc_flag
_atom_site_refinement_flags
Se1 Se 0.28164(6) 0.53264(5) 0.36992(3) 0.01738(13) Uani 1 1 d .
Se2 Se 0.07184(6) 0.69039(5) 0.21392(3) 0.01748(13) Uani 1 1 d .
Fe1 Fe 0.36495(9) 0.75243(7) 0.31174(4) 0.01724(17) Uani 1 1 d .
Fe2 Fe 0.08923(9) 0.70197(7) 0.38101(4) 0.01914(18) Uani 1 1 d .
O1 O 0.6071(4) 0.6724(4) 0.1873(2) 0.0284(8) Uani 1 1 d .
O2 O 0.3542(5) 1.0556(4) 0.2870(2) 0.0370(9) Uani 1 1 d .
O3 O 0.6368(5) 0.8635(4) 0.4907(2) 0.0403(10) Uani 1 1 d .
O4 O -0.0244(5) 0.9846(4) 0.3862(2) 0.0332(9) Uani 1 1 d .
O5 O 0.2476(5) 0.7897(4) 0.5882(2) 0.0466(12) Uani 1 1 d .
O6 O -0.2604(5) 0.5115(4) 0.3711(3) 0.0423(10) Uani 1 1 d .
O7 O 0.2294(4) 0.4510(3) 0.03160(19) 0.0226(8) Uani 1 1 d .
O8 O 0.3835(4) 0.3269(3) 0.12549(18) 0.0189(7) Uani 1 1 d .
N1 N 0.1424(5) 0.3971(4) 0.1658(2) 0.0162(8) Uani 1 1 d .
C1 C 0.5081(6) 0.7001(5) 0.2331(3) 0.0201(11) Uani 1 1 d .
C2 C 0.3620(6) 0.9382(5) 0.2956(3) 0.0246(12) Uani 1 1 d .
C3 C 0.5301(7) 0.8193(5) 0.4200(3) 0.0258(12) Uani 1 1 d .
C4 C 0.0206(6) 0.8731(6) 0.3843(3) 0.0246(12) Uani 1 1 d .
C5 C 0.1828(7) 0.7523(6) 0.5069(3) 0.0289(13) Uani 1 1 d .
C6 C -0.1233(7) 0.5827(6) 0.3762(3) 0.0278(12) Uani 1 1 d .
C7 C 0.1838(6) 0.3578(5) 0.2576(3) 0.0205(11) Uani 1 1 d .
H7A H 0.2698 0.2957 0.2552 0.025 Uiso 1 1 calc R
H7B H 0.0768 0.2984 0.2686 0.025 Uiso 1 1 calc R
C8 C 0.0032(6) 0.4746(5) 0.1506(3) 0.0194(10) Uani 1 1 d .
H8A H -0.0959 0.4268 0.1744 0.023 Uiso 1 1 calc R
H8B H -0.0371 0.4650 0.0820 0.023 Uiso 1 1 calc R
C9 C 0.2538(6) 0.3981(5) 0.1025(3) 0.0206(11) Uani 1 1 d .
C10 C 0.4994(6) 0.3204(5) 0.0579(3) 0.0209(11) Uani 1 1 d .
H10A H 0.5761 0.4182 0.0657 0.025 Uiso 1 1 calc R
H10B H 0.4289 0.2909 -0.0074 0.025 Uiso 1 1 calc R
C11 C 0.6095(6) 0.2097(5) 0.0759(3) 0.0171(10) Uani 1 1 d .
C12 C 0.6835(6) 0.1476(5) 0.0012(3) 0.0215(11) Uani 1 1 d .
H12 H 0.6604 0.1740 -0.0580 0.026 Uiso 1 1 calc R
C13 C 0.7902(6) 0.0477(5) 0.0146(3) 0.0277(12) Uani 1 1 d .
H13 H 0.8403 0.0082 -0.0349 0.033 Uiso 1 1 calc R
C14 C 0.8219(6) 0.0068(6) 0.1030(3) 0.0285(12) Uani 1 1 d .
H14 H 0.8918 -0.0617 0.1125 0.034 Uiso 1 1 calc R
C15 C 0.7498(6) 0.0676(5) 0.1760(3) 0.0261(12) Uani 1 1 d .
H15 H 0.7719 0.0401 0.2350 0.031 Uiso 1 1 calc R
C16 C 0.6449(6) 0.1690(5) 0.1635(3) 0.0195(11) Uani 1 1 d .
H16 H 0.5981 0.2099 0.2141 0.023 Uiso 1 1 calc R

loop_
_atom_site_aniso_label
_atom_site_aniso_U_11
_atom_site_aniso_U_22
_atom_site_aniso_U_33
_atom_site_aniso_U_23
_atom_site_aniso_U_13
_atom_site_aniso_U_12
Se1 0.0201(3) 0.0200(3) 0.0143(2) 0.00556(18) 0.00313(18) 0.0091(2)
Se2 0.0171(3) 0.0218(3) 0.0160(2) 0.00677(19) 0.00296(18) 0.0088(2)
Fe1 0.0181(4) 0.0170(4) 0.0166(3) 0.0034(3) 0.0029(3) 0.0050(3)
Fe2 0.0214(4) 0.0234(4) 0.0165(3) 0.0060(3) 0.0060(3) 0.0110(3)
O1 0.023(2) 0.037(2) 0.0274(17) 0.0056(15) 0.0120(16) 0.0074(18)
O2 0.047(3) 0.023(2) 0.050(2) 0.0169(17) 0.0198(19) 0.013(2)
O3 0.032(3) 0.052(3) 0.0243(18) -0.0023(17) -0.0056(17) -0.001(2)
O4 0.045(3) 0.033(2) 0.0245(17) 0.0053(15) 0.0033(15) 0.022(2)
O5 0.075(3) 0.051(3) 0.0211(18) 0.0043(18) 0.0032(18) 0.043(3)
O6 0.028(3) 0.050(3) 0.061(2) 0.028(2) 0.020(2) 0.012(2)
O7 0.025(2) 0.028(2) 0.0174(14) 0.0105(14) 0.0035(14) 0.0085(16)
O8 0.021(2) 0.0210(18) 0.0173(14) 0.0055(13) 0.0061(13) 0.0093(16)
N1 0.020(2) 0.018(2) 0.0109(16) 0.0031(15) 0.0014(15) 0.0054(18)
C1 0.022(3) 0.019(3) 0.016(2) 0.0066(19) -0.0064(19) 0.003(2)
C2 0.026(3) 0.022(3) 0.027(2) 0.003(2) 0.009(2) 0.008(2)
C3 0.025(3) 0.025(3) 0.025(2) 0.002(2) 0.005(2) 0.003(3)
C4 0.029(3) 0.035(3) 0.014(2) 0.006(2) 0.005(2) 0.014(3)
C5 0.037(4) 0.035(3) 0.026(3) 0.010(2) 0.014(2) 0.026(3)
C6 0.025(3) 0.040(3) 0.030(3) 0.016(2) 0.015(2) 0.021(3)
C7 0.023(3) 0.016(3) 0.025(2) 0.009(2) 0.010(2) 0.003(2)
C8 0.014(3) 0.024(3) 0.018(2) 0.0028(19) 0.0009(18) 0.002(2)
C9 0.016(3) 0.016(3) 0.024(2) -0.001(2) 0.002(2) -0.003(2)
C10 0.023(3) 0.021(3) 0.021(2) 0.0063(19) 0.008(2) 0.007(2)
C11 0.006(3) 0.019(3) 0.021(2) 0.0037(19) -0.0028(18) -0.003(2)
C12 0.017(3) 0.029(3) 0.018(2) 0.008(2) 0.0012(19) 0.004(2)
C13 0.021(3) 0.034(3) 0.029(2) 0.005(2) 0.006(2) 0.011(3)
C14 0.018(3) 0.032(3) 0.040(3) 0.013(2) 0.004(2) 0.013(3)
C15 0.023(3) 0.033(3) 0.022(2) 0.012(2) 0.001(2) 0.001(3)
C16 0.021(3) 0.021(3) 0.019(2) 0.0092(19) 0.006(2) 0.006(2)

loop_
_atom_type_symbol
_atom_type_description
_atom_type_scat_dispersion_real
_atom_type_scat_dispersion_imag
_atom_type_scat_source
C C 0.0033 0.0016 'International Tables Vol C Tables 4.2.6.8 and 6.1.1.4'
H H 0.0000 0.0000 'International Tables Vol C Tables 4.2.6.8 and 6.1.1.4'
N N 0.0061 0.0033 'International Tables Vol C Tables 4.2.6.8 and 6.1.1.4'
O O 0.0106 0.0060 'International Tables Vol C Tables 4.2.6.8 and 6.1.1.4'
Fe Fe 0.3463 0.8444 'International Tables Vol C Tables 4.2.6.8 and 6.1.1.4'
Se Se -0.0929 2.2259 'International Tables Vol C Tables 4.2.6.8 and 6.1.1.4'

loop_
_geom_angle_atom_site_label_1
_geom_angle_atom_site_label_2
_geom_angle_atom_site_label_3
_geom_angle
C7 Se1 Fe1 109.12(12)
C7 Se1 Fe2 112.38(13)
Fe1 Se1 Fe2 64.51(3)
C8 Se2 Fe2 106.12(12)
C8 Se2 Fe1 110.56(12)
Fe2 Se2 Fe1 64.49(4)
C3 Fe1 C2 92.3(2)
C3 Fe1 C1 97.7(2)
C2 Fe1 C1 100.8(2)
C3 Fe1 Se1 86.88(16)
C2 Fe1 Se1 156.24(14)
C1 Fe1 Se1 102.87(14)
C3 Fe1 Se2 156.04(15)
C2 Fe1 Se2 84.14(16)
C1 Fe1 Se2 106.23(14)
Se1 Fe1 Se2 87.03(4)
C3 Fe1 Fe2 99.86(15)
C2 Fe1 Fe2 98.94(14)
C1 Fe1 Fe2 152.92(15)
Se1 Fe1 Fe2 57.98(3)
Se2 Fe1 Fe2 57.63(3)
C4 Fe2 C5 91.5(2)
C4 Fe2 C6 98.2(2)
C5 Fe2 C6 101.9(2)
C4 Fe2 Se2 86.37(13)
C5 Fe2 Se2 158.20(18)
C6 Fe2 Se2 99.90(15)
C4 Fe2 Se1 158.05(16)
C5 Fe2 Se1 87.11(13)
C6 Fe2 Se1 103.54(15)
Se2 Fe2 Se1 86.89(3)
C4 Fe2 Fe1 101.53(16)
C5 Fe2 Fe1 101.56(17)
C6 Fe2 Fe1 148.78(15)
Se2 Fe2 Fe1 57.87(3)
Se1 Fe2 Fe1 57.51(3)
C9 O8 C10 113.6(3)
C9 N1 C8 117.1(3)
C9 N1 C7 123.5(4)
C8 N1 C7 117.5(3)
O1 C1 Fe1 176.0(4)
O2 C2 Fe1 177.2(4)
O3 C3 Fe1 179.5(4)
O4 C4 Fe2 179.8(4)
O5 C5 Fe2 177.4(5)
O6 C6 Fe2 177.0(5)
N1 C7 Se1 114.8(3)
N1 C7 H7A 108.6
Se1 C7 H7A 108.6
N1 C7 H7B 108.6
Se1 C7 H7B 108.6
H7A C7 H7B 107.6
N1 C8 Se2 114.3(3)
N1 C8 H8A 108.7
Se2 C8 H8A 108.7
N1 C8 H8B 108.7
Se2 C8 H8B 108.7
H8A C8 H8B 107.6
O7 C9 O8 125.0(4)
O7 C9 N1 122.8(4)
O8 C9 N1 112.1(3)
O8 C10 C11 109.2(3)
O8 C10 H10A 109.8
C11 C10 H10A 109.8
O8 C10 H10B 109.8
C11 C10 H10B 109.8
H10A C10 H10B 108.3
C16 C11 C12 118.8(4)
C16 C11 C10 122.8(4)
C12 C11 C10 118.3(4)
C13 C12 C11 120.8(4)
C13 C12 H12 119.6
C11 C12 H12 119.6
C12 C13 C14 119.3(4)
C12 C13 H13 120.4
C14 C13 H13 120.4
C15 C14 C13 119.9(4)
C15 C14 H14 120.1
C13 C14 H14 120.1
C14 C15 C16 121.1(4)
C14 C15 H15 119.4
C16 C15 H15 119.4
C15 C16 C11 120.0(4)
C15 C16 H16 120.0
C11 C16 H16 120.0

loop_
_geom_bond_atom_site_label_1
_geom_bond_atom_site_label_2
_geom_bond_distance
Se1 C7 2.010(4)
Se1 Fe1 2.3750(10)
Se1 Fe2 2.3872(9)
Se2 C8 1.987(4)
Se2 Fe2 2.3787(8)
Se2 Fe1 2.3850(12)
Fe1 C3 1.776(5)
Fe1 C2 1.794(5)
Fe1 C1 1.805(4)
Fe1 Fe2 2.5417(11)
Fe2 C4 1.774(5)
Fe2 C5 1.781(4)
Fe2 C6 1.805(6)
O1 C1 1.143(5)
O2 C2 1.136(5)
O3 C3 1.156(5)
O4 C4 1.158(5)
O5 C5 1.157(5)
O6 C6 1.136(6)
O7 C9 1.215(5)
O8 C9 1.341(5)
O8 C10 1.450(4)
N1 C9 1.374(5)
N1 C8 1.425(5)
N1 C7 1.438(5)
C7 H7A 0.9700
C7 H7B 0.9700
C8 H8A 0.9700
C8 H8B 0.9700
C10 C11 1.494(5)
C10 H10A 0.9700
C10 H10B 0.9700
C11 C16 1.384(5)
C11 C12 1.403(5)
C12 C13 1.381(5)
C12 H12 0.9300
C13 C14 1.391(6)
C13 H13 0.9300
C14 C15 1.371(6)
C14 H14 0.9300
C15 C16 1.380(5)
C15 H15 0.9300
C16 H16 0.9300

loop_
_geom_torsion_atom_site_label_1
_geom_torsion_atom_site_label_2
_geom_torsion_atom_site_label_3
_geom_torsion_atom_site_label_4
_geom_torsion
C7 Se1 Fe1 C3 -150.00(19)
Fe2 Se1 Fe1 C3 103.67(14)
C7 Se1 Fe1 C2 121.4(4)
Fe2 Se1 Fe1 C2 15.0(4)
C7 Se1 Fe1 C1 -52.79(19)
Fe2 Se1 Fe1 C1 -159.12(14)
C7 Se1 Fe1 Se2 53.19(14)
Fe2 Se1 Fe1 Se2 -53.14(3)
C7 Se1 Fe1 Fe2 106.33(14)
C8 Se2 Fe1 C3 -120.6(4)
Fe2 Se2 Fe1 C3 -22.0(4)
C8 Se2 Fe1 C2 156.92(18)
Fe2 Se2 Fe1 C2 -104.47(13)
C8 Se2 Fe1 C1 57.4(2)
Fe2 Se2 Fe1 C1 155.97(15)
C8 Se2 Fe1 Se1 -45.17(13)
Fe2 Se2 Fe1 Se1 53.43(3)
C8 Se2 Fe1 Fe2 -98.60(13)
C8 Se2 Fe2 C4 -148.5(2)
Fe1 Se2 Fe2 C4 106.04(16)
C8 Se2 Fe2 C5 126.7(4)
Fe1 Se2 Fe2 C5 21.2(4)
C8 Se2 Fe2 C6 -50.8(2)
Fe1 Se2 Fe2 C6 -156.26(15)
C8 Se2 Fe2 Se1 52.45(13)
Fe1 Se2 Fe2 Se1 -53.05(3)
C8 Se2 Fe2 Fe1 105.50(13)
C7 Se1 Fe2 C4 -120.2(4)
Fe1 Se1 Fe2 C4 -18.9(3)
C7 Se1 Fe2 C5 153.0(2)
Fe1 Se1 Fe2 C5 -105.67(18)
C7 Se1 Fe2 C6 51.5(2)
Fe1 Se1 Fe2 C6 152.80(15)
C7 Se1 Fe2 Se2 -47.95(13)
Fe1 Se1 Fe2 Se2 53.36(4)
C7 Se1 Fe2 Fe1 -101.31(13)
C3 Fe1 Fe2 C4 92.9(2)
C2 Fe1 Fe2 C4 -1.0(2)
C1 Fe1 Fe2 C4 -137.4(3)
Se1 Fe1 Fe2 C4 172.89(14)
Se2 Fe1 Fe2 C4 -78.21(14)
C3 Fe1 Fe2 C5 -1.0(2)
C2 Fe1 Fe2 C5 -94.9(2)
C1 Fe1 Fe2 C5 128.7(3)
Se1 Fe1 Fe2 C5 78.97(15)
Se2 Fe1 Fe2 C5 -172.12(15)
C3 Fe1 Fe2 C6 -139.0(3)
C2 Fe1 Fe2 C6 127.1(3)
C1 Fe1 Fe2 C6 -9.3(4)
Se1 Fe1 Fe2 C6 -59.0(3)
Se2 Fe1 Fe2 C6 49.9(3)
C3 Fe1 Fe2 Se2 171.10(15)
C2 Fe1 Fe2 Se2 77.17(15)
C1 Fe1 Fe2 Se2 -59.2(3)
Se1 Fe1 Fe2 Se2 -108.91(4)
C3 Fe1 Fe2 Se1 -79.99(15)
C2 Fe1 Fe2 Se1 -173.92(15)
C1 Fe1 Fe2 Se1 49.7(3)
Se2 Fe1 Fe2 Se1 108.91(4)
C3 Fe1 C1 O1 -20(6)
C2 Fe1 C1 O1 74(6)
Se1 Fe1 C1 O1 -108(6)
Se2 Fe1 C1 O1 161(6)
Fe2 Fe1 C1 O1 -150(6)
C3 Fe1 C2 O2 -98(9)
C1 Fe1 C2 O2 164(9)
Se1 Fe1 C2 O2 -10(9)
Se2 Fe1 C2 O2 58(9)
Fe2 Fe1 C2 O2 2(9)
C2 Fe1 C3 O3 58(60)
C1 Fe1 C3 O3 159(60)
Se1 Fe1 C3 O3 -99(60)
Se2 Fe1 C3 O3 -23(61)
Fe2 Fe1 C3 O3 -42(60)
C5 Fe2 C4 O4 174(100)
C6 Fe2 C4 O4 -83(100)
Se2 Fe2 C4 O4 16(100)
Se1 Fe2 C4 O4 88(100)
Fe1 Fe2 C4 O4 72(100)
C4 Fe2 C5 O5 -59(9)
C6 Fe2 C5 O5 -158(9)
Se2 Fe2 C5 O5 25(9)
Se1 Fe2 C5 O5 99(9)
Fe1 Fe2 C5 O5 43(9)
C4 Fe2 C6 O6 32(9)
C5 Fe2 C6 O6 126(9)
Se2 Fe2 C6 O6 -55(9)
Se1 Fe2 C6 O6 -145(9)
Fe1 Fe2 C6 O6 -97(9)
C9 N1 C7 Se1 98.2(4)
C8 N1 C7 Se1 -65.2(5)
Fe1 Se1 C7 N1 -13.7(3)
Fe2 Se1 C7 N1 55.8(3)
C9 N1 C8 Se2 -87.4(4)
C7 N1 C8 Se2 77.1(4)
Fe2 Se2 C8 N1 -74.0(3)
Fe1 Se2 C8 N1 -5.8(3)
C10 O8 C9 O7 1.3(6)
C10 O8 C9 N1 177.6(3)
C8 N1 C9 O7 -6.0(6)
C7 N1 C9 O7 -169.5(4)
C8 N1 C9 O8 177.7(3)
C7 N1 C9 O8 14.2(6)
C9 O8 C10 C11 -166.5(3)
O8 C10 C11 C16 -23.4(6)
O8 C10 C11 C12 158.3(4)
C16 C11 C12 C13 -0.1(7)
C10 C11 C12 C13 178.3(4)
C11 C12 C13 C14 1.0(7)
C12 C13 C14 C15 -1.1(8)
C13 C14 C15 C16 0.3(8)
C14 C15 C16 C11 0.7(7)
C12 C11 C16 C15 -0.7(7)
C10 C11 C16 C15 -179.0(4)
